data_7005176
loop_
_publ_author_name
'Beobide, Garikoitz'
'Castillo, Oscar'
'Luque, Antonio'
'Garc\'ia-Couceiro, Urko'
'Garc\'ia-Ter\'an, Juan P'
'Rom\'an, Pascual'

_publ_section_title
;
 Rational design of 1-D metal-organic frameworks based on the novel
 pyrimidine-4,6-dicarboxylate ligand. New insights into pyrimidine
 through magnetic interaction.
;
_journal_issue 25
_journal_name_full 'Dalton transactions (Cambridge, England : 2003)'
_journal_page_first 2669
_journal_page_last 2680
_journal_paper_doi 10.1039/b617348a
_journal_year 2007
_chemical_compound_source 'synthesis as described'
_chemical_formula_moiety 'C6 H6 N2 O6 Zn, H2 O'
_chemical_formula_structural 'C6 H6 N2 O6 Zn, H2 O'
_chemical_formula_sum 'C6 H8 N2 O7 Zn'
_chemical_formula_weight 285.51
_chemical_name_systematic
;
catena-[(mu-pyrimidine-4,6-dicarboxylato-N,O:N,O)-
diaqua-zinc(II)-water (1/1)]
;
_space_group_IT_number 14
_symmetry_cell_setting monoclinic
_symmetry_Int_Tables_number 14
_symmetry_space_group_name_Hall '-P 2ybc'
_symmetry_space_group_name_H-M 'P 1 21/c 1'
_atom_sites_solution_hydrogens difmap
_atom_sites_solution_primary direct
_atom_sites_solution_secondary difmap
_audit_creation_method SHELXL97
_cell_angle_alpha 90.00
_cell_angle_beta 120.290(10)
_cell_angle_gamma 90.00
_cell_formula_units_Z 4
_cell_length_a 7.2850(10)
_cell_length_b 12.167(2)
_cell_length_c 12.254(2)
_cell_measurement_reflns_used 8792
_cell_measurement_temperature 293(2)
_cell_measurement_theta_max 30.07
_cell_measurement_theta_min 2.55
_cell_volume 937.9(3)
_computing_cell_refinement 'CrysAlis CCD (Oxford Diffraction, 2003)'
_computing_data_collection 'CrysAlis CCD (Oxford Diffraction, 2003)'
_computing_data_reduction 'CrysAlis RED (Oxford Diffraction, 2003)'
_computing_molecular_graphics 'Ortep-3 (Farrugia, 1997)'
_computing_publication_material 'WinGX (Farrugia, 1999)'
_computing_structure_refinement 'SHELXL-97 (Sheldrick, 1997)'
_computing_structure_solution 'Sir92 (Altamore et al., 1993)'
_diffrn_ambient_temperature 293(2)
_diffrn_measured_fraction_theta_full 0.969
_diffrn_measured_fraction_theta_max 0.969
_diffrn_measurement_device_type Xcalibur
_diffrn_measurement_method \w
_diffrn_radiation_monochromator graphite
_diffrn_radiation_source 'fine-focus sealed tube'
_diffrn_radiation_type MoK\a
_diffrn_radiation_wavelength 0.71069
_diffrn_reflns_av_R_equivalents 0.0846
_diffrn_reflns_av_sigmaI/netI 0.1480
_diffrn_reflns_limit_h_max 9
_diffrn_reflns_limit_h_min -10
_diffrn_reflns_limit_k_max 17
_diffrn_reflns_limit_k_min -16
_diffrn_reflns_limit_l_max 12
_diffrn_reflns_limit_l_min -16
_diffrn_reflns_number 8792
_diffrn_reflns_theta_full 30.07
_diffrn_reflns_theta_max 30.07
_diffrn_reflns_theta_min 2.55
_diffrn_standards_decay_% 0
_diffrn_standards_interval_count 0
_diffrn_standards_interval_time 0
_diffrn_standards_number 0
_exptl_absorpt_coefficient_mu 2.645
_exptl_absorpt_correction_T_max 0.883
_exptl_absorpt_correction_T_min 0.733
_exptl_absorpt_correction_type numerical
_exptl_absorpt_process_details
;
CrysAlis RED, Oxford Diffraction Ltd.,
Version 1.170.32 (release 06.06.2003 CrysAlis170 VC++)
(compiled Jun 6 2003,13:53:32)
Analytical numeric absorption correction using a multifaceted crystal
model based on expressions derived by R.C. Clark & J.S. Reid.
;
_exptl_crystal_colour colourless
_exptl_crystal_density_diffrn 2.022
_exptl_crystal_density_meas 2.01(1)
_exptl_crystal_density_method 'flotation method'
_exptl_crystal_description polyhedric
_exptl_crystal_F_000 576
_exptl_crystal_size_max 0.12
_exptl_crystal_size_mid 0.08
_exptl_crystal_size_min 0.07
_refine_diff_density_max 0.494
_refine_diff_density_min -0.508
_refine_diff_density_rms 0.162
_refine_ls_extinction_method none
_refine_ls_goodness_of_fit_ref 0.731
_refine_ls_hydrogen_treatment constr
_refine_ls_matrix_type full
_refine_ls_number_parameters 145
_refine_ls_number_reflns 2667
_refine_ls_number_restraints 0
_refine_ls_restrained_S_all 0.731
_refine_ls_R_factor_all 0.0931
_refine_ls_R_factor_gt 0.0334
_refine_ls_shift/su_max 0.001
_refine_ls_shift/su_mean 0.000
_refine_ls_structure_factor_coef Fsqd
_refine_ls_weighting_details 'calc w=1/[\s^2^(Fo^2^)+(0.0292P)^2^] where P=(Fo^2^+2Fc^2^)/3'
_refine_ls_weighting_scheme calc
_refine_ls_wR_factor_gt 0.0694
_refine_ls_wR_factor_ref 0.0752
_reflns_number_gt 1305
_reflns_number_total 2667
_reflns_threshold_expression >2sigma(I)
_cod_data_source_file b617348a.txt
_cod_data_source_block compound_7
_cod_original_sg_symbol_H-M 'P 21/c'
_cod_database_code 7005176

loop_
_symmetry_equiv_pos_as_xyz
'x, y, z'
'-x, y+1/2, -z+1/2'
'-x, -y, -z'
'x, -y-1/2, z-1/2'

loop_
_atom_site_label
_atom_site_type_symbol
_atom_site_fract_x
_atom_site_fract_y
_atom_site_fract_z
_atom_site_U_iso_or_equiv
_atom_site_adp_type
_atom_site_occupancy
_atom_site_symmetry_multiplicity
_atom_site_calc_flag
_atom_site_refinement_flags
_atom_site_disorder_assembly
_atom_site_disorder_group
Zn1 Zn 0.26122(6) -0.24332(3) 0.51810(3) 0.02222(12) Uani 1 1 d . . .
N1 N 0.2694(4) -0.31829(19) 0.6739(2) 0.0200(6) Uani 1 1 d . . .
C2 C 0.2740(5) -0.2707(2) 0.7726(3) 0.0260(8) Uani 1 1 d . . .
H2 H 0.2860 -0.1946 0.7787 0.031 Uiso 1 1 calc R . .
N3 N 0.2628(4) -0.32427(19) 0.8630(2) 0.0200(6) Uani 1 1 d . . .
C4 C 0.2486(5) -0.4341(2) 0.8561(3) 0.0170(7) Uani 1 1 d . . .
C5 C 0.2448(5) -0.4901(2) 0.7564(3) 0.0195(7) Uani 1 1 d . . .
H5 H 0.2363 -0.5664 0.7513 0.023 Uiso 1 1 calc R . .
C6 C 0.2543(5) -0.4279(2) 0.6650(3) 0.0175(7) Uani 1 1 d . . .
C7 C 0.2466(5) -0.4777(3) 0.5479(3) 0.0204(7) Uani 1 1 d . . .
C8 C 0.2407(5) -0.4902(2) 0.9651(3) 0.0198(7) Uani 1 1 d . . .
O71 O 0.2441(4) -0.40937(16) 0.46891(18) 0.0241(5) Uani 1 1 d . . .
O72 O 0.2431(4) -0.57791(16) 0.5388(2) 0.0344(6) Uani 1 1 d . . .
O81 O 0.2536(4) -0.42754(16) 1.05139(19) 0.0258(6) Uani 1 1 d . . .
O82 O 0.2270(4) -0.59168(16) 0.9627(2) 0.0325(6) Uani 1 1 d . . .
O1W O 0.5968(3) -0.24673(18) 0.62442(19) 0.0335(5) Uani 1 1 d . . .
H11W H 0.6607 -0.3047 0.6492 0.050 Uiso 1 1 d . . .
H12W H 0.6461 -0.2111 0.5999 0.050 Uiso 1 1 d . . .
O2W O -0.0766(4) -0.23615(17) 0.42407(19) 0.0303(5) Uani 1 1 d . . .
H21W H -0.1377 -0.2949 0.4266 0.045 Uiso 1 1 d . . .
H22W H -0.0933 -0.1947 0.4558 0.045 Uiso 1 1 d . . .
O3W O 0.7401(5) -0.4550(2) 0.7254(2) 0.0468(7) Uani 1 1 d . . .
H31W H 0.7409 -0.4732 0.7748 0.070 Uiso 1 1 d . . .
H32W H 0.7311 -0.4871 0.6766 0.070 Uiso 1 1 d . . .

loop_
_atom_site_aniso_label
_atom_site_aniso_U_11
_atom_site_aniso_U_22
_atom_site_aniso_U_33
_atom_site_aniso_U_23
_atom_site_aniso_U_13
_atom_site_aniso_U_12
Zn1 0.0386(2) 0.01534(18) 0.02009(18) 0.00064(19) 0.02029(16) -0.0023(2)
N1 0.0327(19) 0.0122(13) 0.0229(14) -0.0027(10) 0.0198(14) -0.0011(11)
C2 0.045(2) 0.019(2) 0.0246(15) -0.0017(14) 0.0252(16) -0.0029(17)
N3 0.0335(19) 0.0122(14) 0.0189(14) 0.0001(10) 0.0167(13) 0.0006(11)
C4 0.020(2) 0.0139(16) 0.0195(16) 0.0015(12) 0.0121(15) 0.0026(13)
C5 0.0268(19) 0.0107(14) 0.0254(17) -0.0030(13) 0.0165(16) -0.0015(14)
C6 0.020(2) 0.0158(16) 0.0191(16) -0.0001(12) 0.0117(15) 0.0005(13)
C7 0.025(2) 0.0189(16) 0.0241(18) -0.0046(14) 0.0174(16) -0.0042(15)
C8 0.024(2) 0.0168(15) 0.0245(18) 0.0070(14) 0.0164(16) 0.0047(15)
O71 0.0417(16) 0.0183(11) 0.0211(11) -0.0024(10) 0.0224(11) -0.0025(11)
O72 0.064(2) 0.0125(12) 0.0436(14) -0.0074(10) 0.0394(14) -0.0062(11)
O81 0.0429(17) 0.0197(12) 0.0224(12) 0.0033(10) 0.0222(12) 0.0029(11)
O82 0.0597(18) 0.0137(11) 0.0425(14) 0.0050(11) 0.0394(14) 0.0029(13)
O1W 0.0341(14) 0.0238(13) 0.0431(13) 0.0120(12) 0.0198(11) 0.0012(12)
O2W 0.0375(14) 0.0215(13) 0.0370(12) -0.0005(11) 0.0227(11) -0.0008(11)
O3W 0.076(2) 0.0321(15) 0.0428(15) -0.0007(12) 0.0373(15) 0.0063(14)

loop_
_atom_type_symbol
_atom_type_description
_atom_type_scat_dispersion_real
_atom_type_scat_dispersion_imag
_atom_type_scat_source
C C 0.0033 0.0016 'International Tables Vol C Tables 4.2.6.8 and 6.1.1.4'
H H 0.0000 0.0000 'International Tables Vol C Tables 4.2.6.8 and 6.1.1.4'
N N 0.0061 0.0033 'International Tables Vol C Tables 4.2.6.8 and 6.1.1.4'
O O 0.0106 0.0060 'International Tables Vol C Tables 4.2.6.8 and 6.1.1.4'
Zn Zn 0.2839 1.4301 'International Tables Vol C Tables 4.2.6.8 and 6.1.1.4'

loop_
_geom_angle_atom_site_label_1
_geom_angle_atom_site_label_2
_geom_angle_atom_site_label_3
_geom_angle
_geom_angle_site_symmetry_1
_geom_angle_site_symmetry_3
_geom_angle_publ_flag
N3 Zn1 N1 176.93(10) 4 . ?
N3 Zn1 O71 98.38(8) 4 . ?
N1 Zn1 O71 79.15(8) . . ?
N3 Zn1 O1W 91.90(9) 4 . ?
N1 Zn1 O1W 86.40(9) . . ?
O71 Zn1 O1W 92.35(9) . . ?
N3 Zn1 O81 78.52(8) 4 4 ?
N1 Zn1 O81 104.08(8) . 4 ?
O71 Zn1 O81 174.74(9) . 4 ?
O1W Zn1 O81 92.00(9) . 4 ?
N3 Zn1 O2W 91.55(9) 4 . ?
N1 Zn1 O2W 90.27(9) . . ?
O71 Zn1 O2W 89.94(9) . . ?
O1W Zn1 O2W 175.54(8) . . ?
O81 Zn1 O2W 85.92(9) 4 . ?
C2 N1 C6 118.2(2) . . ?
C2 N1 Zn1 128.2(2) . . ?
C6 N1 Zn1 113.43(18) . . ?
N3 C2 N1 124.4(3) . . ?
N3 C2 H2 117.8 . . ?
N1 C2 H2 117.8 . . ?
C2 N3 C4 118.3(2) . . ?
C2 N3 Zn1 127.07(19) . 4_556 ?
C4 N3 Zn1 114.65(18) . 4_556 ?
N3 C4 C5 120.8(2) . . ?
N3 C4 C8 115.2(2) . . ?
C5 C4 C8 123.9(3) . . ?
C6 C5 C4 117.2(3) . . ?
C6 C5 H5 121.4 . . ?
C4 C5 H5 121.4 . . ?
N1 C6 C5 121.0(3) . . ?
N1 C6 C7 115.7(2) . . ?
C5 C6 C7 123.3(3) . . ?
O72 C7 O71 126.3(3) . . ?
O72 C7 C6 117.9(3) . . ?
O71 C7 C6 115.8(3) . . ?
O82 C8 O81 126.2(3) . . ?
O82 C8 C4 117.6(3) . . ?
O81 C8 C4 116.2(2) . . ?
C7 O71 Zn1 115.88(18) . . ?
C8 O81 Zn1 115.22(18) . 4_556 ?
Zn1 O1W H11W 120.8 . . ?
Zn1 O1W H12W 113.4 . . ?
H11W O1W H12W 111.5 . . ?
Zn1 O2W H21W 115.4 . . ?
Zn1 O2W H22W 102.2 . . ?
H21W O2W H22W 110.7 . . ?
H31W O3W H32W 125.1 . . ?

loop_
_geom_bond_atom_site_label_1
_geom_bond_atom_site_label_2
_geom_bond_distance
_geom_bond_site_symmetry_2
_geom_bond_publ_flag
Zn1 N3 2.076(2) 4 ?
Zn1 N1 2.089(2) . ?
Zn1 O71 2.094(2) . ?
Zn1 O1W 2.113(2) . ?
Zn1 O81 2.125(2) 4 ?
Zn1 O2W 2.129(2) . ?
N1 C2 1.326(3) . ?
N1 C6 1.338(4) . ?
C2 N3 1.323(3) . ?
C2 H2 0.9300 . ?
N3 C4 1.339(4) . ?
C4 C5 1.387(4) . ?
C4 C8 1.527(4) . ?
C5 C6 1.382(4) . ?
C5 H5 0.9300 . ?
C6 C7 1.532(4) . ?
C7 O72 1.223(3) . ?
C7 O71 1.269(3) . ?
C8 O82 1.238(3) . ?
C8 O81 1.268(3) . ?
O1W H11W 0.8152 . ?
O1W H12W 0.7181 . ?
O2W H21W 0.8507 . ?
O2W H22W 0.6840 . ?
O3W H31W 0.6417 . ?
O3W H32W 0.6886 . ?

loop_
_geom_hbond_atom_site_label_D
_geom_hbond_atom_site_label_H
_geom_hbond_atom_site_label_A
_geom_hbond_distance_DH
_geom_hbond_distance_HA
_geom_hbond_distance_DA
_geom_hbond_angle_DHA
_geom_hbond_site_symmetry_A
O1W H11W O3W 0.82 2.00 2.782(3) 160.3 .
O1W H12W O82 0.72 2.07 2.780(3) 172.4 2_656
O2W H21W O72 0.85 1.87 2.711(3) 170.5 3_546
O2W H22W O82 0.68 2.12 2.783(3) 163.5 2_556
O3W H32W O71 0.69 2.26 2.947(3) 171.3 3_646
O3W H31W O81 0.64 2.43 3.065(3) 170.4 3_647
